data_4302901
loop_
_publ_author_name
'Shih-Mao Ho'
'Ching-Sheng Hsiao'
'Amitabha Datta'
'Chen-Hsiung Hung'
'Ling-Chueh Chang'
'Ting-Yu Lee'
'Jui-Hsien Huang'

_publ_section_title
;
Monomeric, Dimeric, and Trimeric Calcium Compounds Containing Substituted
Pyrrolyl and Ketiminate Ligands: Synthesis and Structural Characterization
;
_journal_name_full 'Inorganic Chemistry'
_journal_page_first 8004
_journal_page_last 8011
_journal_paper_doi 10.1021/ic900265c
_journal_volume 48
_journal_year 2009
_chemical_formula_moiety 'C30 H66 Ca2 N6 Si4'
_chemical_formula_sum 'C30 H66 Ca2 N6 Si4'
_chemical_formula_weight 703.41
_space_group_IT_number 14
_symmetry_cell_setting monoclinic
_symmetry_Int_Tables_number 14
_symmetry_space_group_name_Hall '-P 2yn'
_symmetry_space_group_name_H-M 'P 1 21/n 1'
_atom_sites_solution_hydrogens geom
_atom_sites_solution_primary direct
_atom_sites_solution_secondary difmap
_audit_creation_method SHELXL-97
_cell_angle_alpha 90.00
_cell_angle_beta 92.749(2)
_cell_angle_gamma 90.00
_cell_formula_units_Z 2
_cell_length_a 9.8626(6)
_cell_length_b 17.5189(10)
_cell_length_c 12.1437(7)
_cell_measurement_temperature 150(2)
_cell_volume 2095.8(2)
_computing_cell_refinement 'SAINT v6.280a (Bruker, 2004)'
_computing_data_collection 'APEX2 v1.0-22 (Bruker, 2004)'
_computing_data_reduction 'SAINT v6.280a (Bruker, 2004)'
_computing_molecular_graphics 'SHELXTL 5.1'
_computing_publication_material 'SHELXTL 5.1'
_computing_structure_refinement 'SHELXTL 5.1'
_computing_structure_solution 'SHELXTL 5.1 (Sheldrick, 1998)'
_diffrn_ambient_temperature 150(2)
_diffrn_measured_fraction_theta_full 0.999
_diffrn_measured_fraction_theta_max 0.999
_diffrn_measurement_device_type 'Bruker SMART APEX II'
_diffrn_measurement_method \w
_diffrn_radiation_monochromator graphite
_diffrn_radiation_probe x-ray
_diffrn_radiation_type MoK\a
_diffrn_radiation_wavelength 0.71073
_diffrn_reflns_av_R_equivalents 0.0472
_diffrn_reflns_av_sigmaI/netI 0.0364
_diffrn_reflns_limit_h_max 12
_diffrn_reflns_limit_h_min -13
_diffrn_reflns_limit_k_max 23
_diffrn_reflns_limit_k_min -23
_diffrn_reflns_limit_l_max 16
_diffrn_reflns_limit_l_min -16
_diffrn_reflns_number 31116
_diffrn_reflns_theta_full 28.00
_diffrn_reflns_theta_max 28.00
_diffrn_reflns_theta_min 2.04
_diffrn_source 'fine-focus sealed tube'
_diffrn_standards_decay_% 0
_diffrn_standards_interval_count 0
_diffrn_standards_interval_time 0
_diffrn_standards_number 0
_exptl_absorpt_coefficient_mu 0.413
_exptl_absorpt_correction_T_max 0.9332
_exptl_absorpt_correction_T_min 0.9075
_exptl_absorpt_correction_type multi-scan
_exptl_absorpt_process_details 'SADABS 2.10 (Sheldrick, 2003)'
_exptl_crystal_colour colorless
_exptl_crystal_density_diffrn 1.115
_exptl_crystal_density_method 'not measured'
_exptl_crystal_description block
_exptl_crystal_F_000 768
_exptl_crystal_size_max 0.24
_exptl_crystal_size_mid 0.19
_exptl_crystal_size_min 0.17
_refine_diff_density_max 0.283
_refine_diff_density_min -0.293
_refine_diff_density_rms 0.047
_refine_ls_extinction_method none
_refine_ls_goodness_of_fit_ref 1.267
_refine_ls_hydrogen_treatment constr
_refine_ls_matrix_type full
_refine_ls_number_parameters 198
_refine_ls_number_reflns 5045
_refine_ls_number_restraints 0
_refine_ls_restrained_S_all 1.267
_refine_ls_R_factor_all 0.0543
_refine_ls_R_factor_gt 0.0338
_refine_ls_shift/su_max 0.045
_refine_ls_shift/su_mean 0.002
_refine_ls_structure_factor_coef Fsqd
_refine_ls_weighting_details 'calc w=1/[\s^2^(Fo^2^)+(0.0398P)^2^+0.0000P] where P=(Fo^2^+2Fc^2^)/3'
_refine_ls_weighting_scheme calc
_refine_ls_wR_factor_gt 0.0858
_refine_ls_wR_factor_ref 0.0916
_reflns_number_gt 3764
_reflns_number_total 5045
_reflns_threshold_expression I>2\s
_cod_data_source_file ic900265c_si_001_1.cif
_cod_data_source_block Cpd1
_cod_depositor_comments
;
The following automatic conversions were performed:
'_symmetry_cell_setting' value 'Monoclinic' changed to 'monoclinic'
according to '/home/saulius/struct/CIF-dictionaries/cif_core.dic'
dictionary named 'cif_core.dic' version 2.4.1 from 2010-06-29.

Automatic conversion script
Id: cif_fix_enum 1527 2010-12-29 10:47:43Z saulius 
;
_cod_original_sg_symbol_H-M 'P 21/n'
_cod_database_code 4302901

loop_
_symmetry_equiv_pos_as_xyz
'x, y, z'
'-x+1/2, y+1/2, -z+1/2'
'-x, -y, -z'
'x-1/2, -y-1/2, z-1/2'

loop_
_atom_site_label
_atom_site_type_symbol
_atom_site_fract_x
_atom_site_fract_y
_atom_site_fract_z
_atom_site_U_iso_or_equiv
_atom_site_adp_type
_atom_site_occupancy
_atom_site_symmetry_multiplicity
_atom_site_calc_flag
_atom_site_refinement_flags
_atom_site_disorder_assembly
_atom_site_disorder_group
C1 C 1.13573(15) 0.11696(9) 0.98986(12) 0.0278(3) Uani 1 1 d . . .
H1 H 1.1340 0.1528 1.0539 0.033 Uiso 1 1 calc R . .
C2 C 1.15534(16) 0.13997(9) 0.88256(13) 0.0310(4) Uani 1 1 d . . .
H2 H 1.1725 0.1933 0.8573 0.037 Uiso 1 1 calc R . .
C3 C 1.17644(16) 0.07235(9) 0.82238(12) 0.0306(4) Uani 1 1 d . . .
H3 H 1.2115 0.0693 0.7466 0.037 Uiso 1 1 calc R . .
C4 C 1.16910(15) 0.01224(9) 0.89631(12) 0.0271(3) Uani 1 1 d . . .
C5 C 0.81633(16) 0.07140(9) 1.12485(12) 0.0309(4) Uani 1 1 d . . .
C6 C 0.77492(18) 0.19748(9) 1.04642(13) 0.0356(4) Uani 1 1 d . . .
H6A H 0.7299 0.2243 0.9829 0.043 Uiso 1 1 calc R . .
H6B H 0.8731 0.2090 1.0455 0.043 Uiso 1 1 calc R . .
C7 C 0.7214(2) 0.23089(12) 1.15156(16) 0.0611(6) Uani 1 1 d . . .
H7A H 0.6242 0.2197 1.1546 0.092 Uiso 1 1 calc R . .
H7B H 0.7351 0.2863 1.1521 0.092 Uiso 1 1 calc R . .
H7C H 0.7702 0.2082 1.2157 0.092 Uiso 1 1 calc R . .
C8 C 0.61166(16) 0.09212(10) 1.01297(14) 0.0365(4) Uani 1 1 d . . .
H8A H 0.5620 0.1109 1.0765 0.044 Uiso 1 1 calc R . .
H8B H 0.6048 0.0357 1.0121 0.044 Uiso 1 1 calc R . .
C9 C 0.54324(17) 0.12313(11) 0.90772(14) 0.0412(4) Uani 1 1 d . . .
H9A H 0.5406 0.1790 0.9111 0.062 Uiso 1 1 calc R . .
H9B H 0.4504 0.1032 0.8996 0.062 Uiso 1 1 calc R . .
H9C H 0.5944 0.1072 0.8445 0.062 Uiso 1 1 calc R . .
C10 C 0.83472(19) 0.22543(10) 0.73902(14) 0.0437(5) Uani 1 1 d . . .
H10A H 0.7786 0.2239 0.8034 0.066 Uiso 1 1 calc R . .
H10B H 0.8246 0.2752 0.7027 0.066 Uiso 1 1 calc R . .
H10C H 0.9301 0.2175 0.7627 0.066 Uiso 1 1 calc R . .
C11 C 0.8786(2) 0.16377(12) 0.51387(15) 0.0523(5) Uani 1 1 d . . .
H11A H 0.9740 0.1509 0.5307 0.078 Uiso 1 1 calc R . .
H11B H 0.8715 0.2175 0.4917 0.078 Uiso 1 1 calc R . .
H11C H 0.8424 0.1313 0.4536 0.078 Uiso 1 1 calc R . .
C12 C 0.5971(2) 0.16843(11) 0.59542(16) 0.0488(5) Uani 1 1 d . . .
H12A H 0.5603 0.1259 0.5508 0.073 Uiso 1 1 calc R . .
H12B H 0.5926 0.2155 0.5517 0.073 Uiso 1 1 calc R . .
H12C H 0.5437 0.1747 0.6608 0.073 Uiso 1 1 calc R . .
C13 C 0.87628(18) -0.09892(10) 0.69544(14) 0.0378(4) Uani 1 1 d . . .
H13A H 0.9688 -0.0835 0.6793 0.057 Uiso 1 1 calc R . .
H13B H 0.8538 -0.1469 0.6573 0.057 Uiso 1 1 calc R . .
H13C H 0.8703 -0.1061 0.7751 0.057 Uiso 1 1 calc R . .
C14 C 0.7504(2) -0.02834(11) 0.49208(13) 0.0478(5) Uani 1 1 d . . .
H14A H 0.6858 0.0092 0.4607 0.072 Uiso 1 1 calc R . .
H14B H 0.7225 -0.0797 0.4683 0.072 Uiso 1 1 calc R . .
H14C H 0.8411 -0.0174 0.4666 0.072 Uiso 1 1 calc R . .
C15 C 0.58330(19) -0.05284(11) 0.69321(17) 0.0481(5) Uani 1 1 d . . .
H15A H 0.5868 -0.0573 0.7737 0.072 Uiso 1 1 calc R . .
H15B H 0.5587 -0.1023 0.6602 0.072 Uiso 1 1 calc R . .
H15C H 0.5152 -0.0146 0.6700 0.072 Uiso 1 1 calc R . .
Ca1 Ca 0.90512(3) 0.064438(17) 0.87488(2) 0.02369(9) Uani 1 1 d . . .
N1 N 1.14198(13) 0.03910(7) 1.00010(9) 0.0248(3) Uani 1 1 d . . .
N2 N 0.75663(12) 0.11380(7) 1.02923(10) 0.0268(3) Uani 1 1 d . . .
N3 N 0.80299(13) 0.06216(7) 0.70187(10) 0.0271(3) Uani 1 1 d . . .
Si1 Si 0.77869(5) 0.14777(3) 0.63937(4) 0.03137(12) Uani 1 1 d . . .
Si2 Si 0.75362(5) -0.02276(2) 0.64679(3) 0.02809(12) Uani 1 1 d . . .
H51 H 0.7612 0.0780 1.1902 0.033 Uiso 1 1 d . . .
H50 H 0.8992 0.0933 1.1418 0.031 Uiso 1 1 d . . .

loop_
_atom_site_aniso_label
_atom_site_aniso_U_11
_atom_site_aniso_U_22
_atom_site_aniso_U_33
_atom_site_aniso_U_23
_atom_site_aniso_U_13
_atom_site_aniso_U_12
C1 0.0251(9) 0.0287(8) 0.0291(8) -0.0007(6) -0.0025(6) -0.0062(7)
C2 0.0244(9) 0.0340(9) 0.0344(8) 0.0071(7) 0.0000(6) -0.0061(7)
C3 0.0224(9) 0.0448(10) 0.0247(8) 0.0036(7) 0.0025(6) -0.0039(7)
C4 0.0206(8) 0.0362(9) 0.0243(7) 0.0001(6) -0.0002(6) -0.0013(7)
C5 0.0269(9) 0.0400(10) 0.0257(8) -0.0056(7) 0.0001(6) -0.0013(7)
C6 0.0345(10) 0.0322(9) 0.0402(9) -0.0066(7) 0.0036(7) -0.0005(8)
C7 0.0860(18) 0.0412(12) 0.0579(13) -0.0140(10) 0.0209(11) 0.0130(11)
C8 0.0226(10) 0.0433(10) 0.0435(10) 0.0015(8) 0.0023(7) -0.0024(7)
C9 0.0246(10) 0.0483(11) 0.0499(11) 0.0007(9) -0.0047(8) 0.0040(8)
C10 0.0454(13) 0.0342(10) 0.0512(11) -0.0023(8) -0.0003(9) 0.0000(8)
C11 0.0663(15) 0.0468(12) 0.0448(11) 0.0114(9) 0.0138(9) -0.0002(10)
C12 0.0443(13) 0.0413(11) 0.0593(12) 0.0108(9) -0.0115(9) 0.0049(9)
C13 0.0416(11) 0.0361(10) 0.0354(9) 0.0041(8) -0.0020(7) 0.0039(8)
C14 0.0702(15) 0.0432(11) 0.0288(9) -0.0032(8) -0.0115(9) 0.0011(10)
C15 0.0345(12) 0.0457(11) 0.0637(13) -0.0024(9) -0.0023(9) -0.0070(8)
Ca1 0.02169(18) 0.02739(17) 0.02182(15) 0.00071(12) -0.00072(11) -0.00110(12)
N1 0.0241(7) 0.0279(7) 0.0222(6) -0.0011(5) -0.0006(5) -0.0028(5)
N2 0.0220(7) 0.0285(7) 0.0299(7) -0.0031(5) 0.0010(5) -0.0012(6)
N3 0.0273(8) 0.0294(7) 0.0242(6) 0.0006(5) -0.0024(5) 0.0001(6)
Si1 0.0326(3) 0.0294(2) 0.0319(2) 0.00336(18) -0.00121(19) 0.00157(19)
Si2 0.0298(3) 0.0301(2) 0.0236(2) -0.00072(17) -0.00569(17) -0.00044(18)

loop_
_atom_type_symbol
_atom_type_description
_atom_type_scat_dispersion_real
_atom_type_scat_dispersion_imag
_atom_type_scat_source
C C 0.0033 0.0016 'International Tables Vol C Tables 4.2.6.8 and 6.1.1.4'
H H 0.0000 0.0000 'International Tables Vol C Tables 4.2.6.8 and 6.1.1.4'
N N 0.0061 0.0033 'International Tables Vol C Tables 4.2.6.8 and 6.1.1.4'
Si Si 0.0817 0.0704 'International Tables Vol C Tables 4.2.6.8 and 6.1.1.4'
Ca Ca 0.2262 0.3064 'International Tables Vol C Tables 4.2.6.8 and 6.1.1.4'

loop_
_geom_angle_atom_site_label_1
_geom_angle_atom_site_label_2
_geom_angle_atom_site_label_3
_geom_angle
_geom_angle_site_symmetry_1
_geom_angle_site_symmetry_3
_geom_angle_publ_flag
N1 C1 C2 111.53(14) . . ?
N1 C1 Ca1 75.36(8) . . ?
C2 C1 Ca1 76.75(9) . . ?
C1 C2 C3 105.84(14) . . ?
C1 C2 Ca1 74.41(9) . . ?
C3 C2 Ca1 74.79(9) . . ?
C4 C3 C2 106.75(14) . . ?
C4 C3 Ca1 74.55(9) . . ?
C2 C3 Ca1 75.89(9) . . ?
N1 C4 C3 110.46(14) . . ?
N1 C4 C5 120.93(13) . 3_757 ?
C3 C4 C5 128.59(14) . 3_757 ?
N1 C4 Ca1 75.55(8) . . ?
C3 C4 Ca1 76.46(9) . . ?
C5 C4 Ca1 113.98(10) 3_757 . ?
N1 C4 Ca1 44.76(7) . 3_757 ?
C3 C4 Ca1 154.24(11) . 3_757 ?
C5 C4 Ca1 76.46(8) 3_757 3_757 ?
Ca1 C4 Ca1 88.11(4) . 3_757 ?
N2 C5 C4 113.30(12) . 3_757 ?
N2 C6 C7 116.82(15) . . ?
N2 C8 C9 114.04(14) . . ?
N3 Ca1 N1 118.24(4) . 3_757 ?
N3 Ca1 N2 115.64(4) . . ?
N1 Ca1 N2 70.35(4) 3_757 . ?
N3 Ca1 C4 116.93(5) . . ?
N1 Ca1 C4 84.33(4) 3_757 . ?
N2 Ca1 C4 127.43(4) . . ?
N3 Ca1 N1 145.79(4) . . ?
N1 Ca1 N1 73.58(4) 3_757 . ?
N2 Ca1 N1 98.53(4) . . ?
C4 Ca1 N1 29.02(4) . . ?
N3 Ca1 C1 141.66(5) . . ?
N1 Ca1 C1 96.33(4) 3_757 . ?
N2 Ca1 C1 90.20(4) . . ?
C4 Ca1 C1 46.70(5) . . ?
N1 Ca1 C1 28.71(4) . . ?
N3 Ca1 C3 100.16(5) . . ?
N1 Ca1 C3 113.31(4) 3_757 . ?
N2 Ca1 C3 137.25(4) . . ?
C4 Ca1 C3 28.99(4) . . ?
N1 Ca1 C3 48.47(4) . . ?
C1 Ca1 C3 47.43(5) . . ?
N3 Ca1 C2 112.82(5) . . ?
N1 Ca1 C2 121.88(4) 3_757 . ?
N2 Ca1 C2 110.33(4) . . ?
C4 Ca1 C2 47.70(5) . . ?
N1 Ca1 C2 48.41(4) . . ?
C1 Ca1 C2 28.84(4) . . ?
C3 Ca1 C2 29.32(5) . . ?
N3 Ca1 C4 132.93(4) . 3_757 ?
N1 Ca1 C4 23.69(4) 3_757 3_757 ?
N2 Ca1 C4 49.42(4) . 3_757 ?
C4 Ca1 C4 91.89(4) . 3_757 ?
N1 Ca1 C4 71.17(4) . 3_757 ?
C1 Ca1 C4 85.31(4) . 3_757 ?
C3 Ca1 C4 118.80(4) . 3_757 ?
C2 Ca1 C4 114.04(4) . 3_757 ?
N3 Ca1 Ca1 145.60(3) . 3_757 ?
N1 Ca1 Ca1 39.57(3) 3_757 3_757 ?
N2 Ca1 Ca1 84.40(3) . 3_757 ?
C4 Ca1 Ca1 50.33(3) . 3_757 ?
N1 Ca1 Ca1 34.01(3) . 3_757 ?
C1 Ca1 Ca1 58.79(3) . 3_757 ?
C3 Ca1 Ca1 77.91(3) . 3_757 ?
C2 Ca1 Ca1 82.36(3) . 3_757 ?
C4 Ca1 Ca1 41.56(3) 3_757 3_757 ?
C1 N1 C4 105.40(12) . . ?
C1 N1 Ca1 142.38(10) . 3_757 ?
C4 N1 Ca1 111.55(10) . 3_757 ?
C1 N1 Ca1 75.93(8) . . ?
C4 N1 Ca1 75.43(8) . . ?
Ca1 N1 Ca1 106.42(4) 3_757 . ?
C5 N2 C8 108.74(12) . . ?
C5 N2 C6 110.09(12) . . ?
C8 N2 C6 112.32(13) . . ?
C5 N2 Ca1 100.58(9) . . ?
C8 N2 Ca1 113.22(9) . . ?
C6 N2 Ca1 111.22(9) . . ?
Si1 N3 Si2 124.72(7) . . ?
Si1 N3 Ca1 116.31(6) . . ?
Si2 N3 Ca1 118.95(6) . . ?
N3 Si1 C11 115.36(8) . . ?
N3 Si1 C12 114.23(8) . . ?
C11 Si1 C12 105.73(9) . . ?
N3 Si1 C10 108.70(7) . . ?
C11 Si1 C10 105.34(9) . . ?
C12 Si1 C10 106.81(9) . . ?
N3 Si2 C15 111.93(8) . . ?
N3 Si2 C13 109.35(7) . . ?
C15 Si2 C13 106.20(9) . . ?
N3 Si2 C14 115.55(8) . . ?
C15 Si2 C14 108.27(9) . . ?
C13 Si2 C14 104.92(8) . . ?

loop_
_geom_bond_atom_site_label_1
_geom_bond_atom_site_label_2
_geom_bond_distance
_geom_bond_site_symmetry_2
_geom_bond_publ_flag
C1 N1 1.371(2) . ?
C1 C2 1.386(2) . ?
C1 Ca1 2.7685(15) . ?
C2 C3 1.413(2) . ?
C2 Ca1 2.7978(16) . ?
C3 C4 1.388(2) . ?
C3 Ca1 2.7839(16) . ?
C4 N1 1.3835(18) . ?
C4 C5 1.496(2) 3_757 ?
C4 Ca1 2.7600(16) . ?
C4 Ca1 3.2025(15) 3_757 ?
C5 N2 1.4769(19) . ?
C5 C4 1.496(2) 3_757 ?
C6 N2 1.491(2) . ?
C6 C7 1.522(2) . ?
C8 N2 1.483(2) . ?
C8 C9 1.517(2) . ?
C10 Si1 1.8859(17) . ?
C11 Si1 1.8750(19) . ?
C12 Si1 1.8794(18) . ?
C13 Si2 1.8773(17) . ?
C14 Si2 1.8800(17) . ?
C15 Si2 1.873(2) . ?
Ca1 N3 2.2863(12) . ?
Ca1 N1 2.4245(13) 3_757 ?
Ca1 N2 2.5824(13) . ?
Ca1 N1 2.7615(12) . ?
Ca1 C4 3.2025(15) 3_757 ?
Ca1 Ca1 4.1580(6) 3_757 ?
N1 Ca1 2.4245(13) 3_757 ?
N3 Si1 1.6929(13) . ?
N3 Si2 1.6930(13) . ?
